data_7225000
loop_
_publ_author_name
'Rajagopal, Shinaj K.'
'Reddy, V. Sivaranjana'
'Hariharan, Mahesh'

_publ_section_title
;
 Crystallization induced green-yellow-orange emitters based on
 benzoylpyrenes
;
_journal_issue 27
_journal_name_full CrystEngComm
_journal_page_first 5089
_journal_paper_doi 10.1039/C6CE00610H
_journal_volume 18
_journal_year 2016
_chemical_absolute_configuration rm
_chemical_formula_moiety 'C44 H26 O4'
_chemical_formula_sum 'C44 H26 O4'
_chemical_formula_weight 618.65
_chemical_melting_point 561.15
_chemical_name_common Tetrabenzoylpyrene
_chemical_name_systematic pyrene-1,3,6,8-tetrayltetrakis(phenylmethanone)
_space_group_crystal_system monoclinic
_space_group_IT_number 14
_space_group_name_Hall '-P 2yn'
_space_group_name_H-M_alt 'P 1 21/n 1'
_symmetry_space_group_name_Hall '-P 2yn'
_symmetry_space_group_name_H-M 'P 1 21/n 1'
_atom_sites_solution_hydrogens geom
_audit_creation_method SHELXL-2014
_audit_update_record
;
2015-12-03 deposited with the CCDC.
2016-04-27 downloaded from the CCDC.
;
_cell_angle_alpha 90
_cell_angle_beta 101.506(12)
_cell_angle_gamma 90
_cell_formula_units_Z 2
_cell_length_a 5.6503(16)
_cell_length_b 20.897(5)
_cell_length_c 12.787(3)
_cell_measurement_reflns_used 3898
_cell_measurement_temperature 296(2)
_cell_measurement_theta_max 29.81
_cell_measurement_theta_min 2.54
_cell_volume 1479.5(7)
_computing_cell_refinement 'Bruker SAINT'
_computing_data_collection 'Bruker APEX2'
_computing_data_reduction 'Bruker SAINT'
_computing_molecular_graphics 'Bruker SHELXTL'
_computing_publication_material 'Bruker SHELXTL'
_computing_structure_refinement 'SHELXL-2014 (Sheldrick, 2014)'
_computing_structure_solution 'SHELXL-2014 (Sheldrick, 2014)'
_diffrn_ambient_temperature 296(2)
_diffrn_detector_area_resol_mean 0
_diffrn_measured_fraction_theta_full 0.999
_diffrn_measured_fraction_theta_max 0.999
_diffrn_measurement_device_type 'Bruker APEX-II CCD'
_diffrn_measurement_method '\f and \w scans'
_diffrn_radiation_type MoK\a
_diffrn_radiation_wavelength 0.71073
_diffrn_reflns_av_R_equivalents 0.0285
_diffrn_reflns_av_unetI/netI 0.0275
_diffrn_reflns_Laue_measured_fraction_full 0.999
_diffrn_reflns_Laue_measured_fraction_max 0.999
_diffrn_reflns_limit_h_max 6
_diffrn_reflns_limit_h_min -7
_diffrn_reflns_limit_k_max 27
_diffrn_reflns_limit_k_min -27
_diffrn_reflns_limit_l_max 16
_diffrn_reflns_limit_l_min -16
_diffrn_reflns_number 14254
_diffrn_reflns_point_group_measured_fraction_full 0.999
_diffrn_reflns_point_group_measured_fraction_max 0.999
_diffrn_reflns_theta_full 25.242
_diffrn_reflns_theta_max 28.000
_diffrn_reflns_theta_min 2.538
_diffrn_source 'sealed tube'
_exptl_absorpt_coefficient_mu 0.088
_exptl_absorpt_correction_T_max 0.9912
_exptl_absorpt_correction_T_min 0.9783
_exptl_absorpt_correction_type multi-scan
_exptl_absorpt_process_details SADABS
_exptl_crystal_colour yellow
_exptl_crystal_density_diffrn 1.389
_exptl_crystal_density_meas 1.388
_exptl_crystal_density_method NONE
_exptl_crystal_description rectangular
_exptl_crystal_F_000 644
_exptl_crystal_recrystallization_method 'Re-crystallisation from solvent: CHCl3:Acetone'
_exptl_crystal_size_max 0.250
_exptl_crystal_size_mid 0.150
_exptl_crystal_size_min 0.100
_refine_diff_density_max 0.305
_refine_diff_density_min -0.202
_refine_diff_density_rms 0.037
_refine_ls_extinction_method none
_refine_ls_goodness_of_fit_ref 1.003
_refine_ls_hydrogen_treatment constr
_refine_ls_matrix_type full
_refine_ls_number_parameters 217
_refine_ls_number_reflns 3578
_refine_ls_number_restraints 0
_refine_ls_restrained_S_all 1.003
_refine_ls_R_factor_all 0.0623
_refine_ls_R_factor_gt 0.0403
_refine_ls_shift/su_max 0.000
_refine_ls_shift/su_mean 0.000
_refine_ls_structure_factor_coef Fsqd
_refine_ls_weighting_details 'w=1/[\s^2^(Fo^2^)+(0.0706P)^2^+0.2577P] where P=(Fo^2^+2Fc^2^)/3'
_refine_ls_weighting_scheme calc
_refine_ls_wR_factor_gt 0.1084
_refine_ls_wR_factor_ref 0.1253
_reflns_Friedel_coverage 0.000
_reflns_number_gt 2655
_reflns_number_total 3578
_reflns_threshold_expression 'I > 2\s(I)'
_cod_data_source_file c6ce00610h2.cif
_cod_data_source_block shelx
_cod_depositor_comments
;
The following automatic conversions were performed:

'_exptl_absorpt_correction_type' value 'MULTI-SCAN' changed to
'multi-scan' according to
/usr/data/users/saulius/crontab/automatic-downloads/rss-feeds/RSC/lib/dictionaries/cif_core.dic
dictionary named 'cif_core.dic' version 2.4.2 from 2011-04-26.

Automatic conversion script
Id: cif_fix_values 4268 2015-11-12 08:31:59Z antanas 

 Adding full bibliography for 7224995--7225000.cif.
;
_cod_database_code 7225000
_shelx_space_group_comment
;
The symmetry employed for this shelxl refinement is uniquely defined
by the following loop, which should always be used as a source of
symmetry information in preference to the above space-group names.
They are only intended as comments.
;
_shelx_estimated_absorpt_t_min 0.978
_shelx_estimated_absorpt_t_max 0.991
_shelxl_version_number 2014-3

loop_
_space_group_symop_operation_xyz
'x, y, z'
'-x+1/2, y+1/2, -z+1/2'
'-x, -y, -z'
'x-1/2, -y-1/2, z-1/2'

loop_
_atom_site_label
_atom_site_type_symbol
_atom_site_fract_x
_atom_site_fract_y
_atom_site_fract_z
_atom_site_U_iso_or_equiv
_atom_site_adp_type
_atom_site_occupancy
_atom_site_site_symmetry_order
_atom_site_calc_flag
_atom_site_refinement_flags_posn
_atom_site_refinement_flags_adp
C1 C 0.8775(3) 0.08469(6) 0.75771(11) 0.0317(3) Uani 1 1 d . .
H1 H 0.8506 0.1081 0.6946 0.038 Uiso 1 1 calc R U
C2 C 1.0452(3) 0.03525(6) 0.77034(10) 0.0292(3) Uani 1 1 d . .
C3 C 1.1005(2) 0.00169(6) 0.86772(10) 0.0267(3) Uani 1 1 d . .
C4 C 0.9723(2) 0.01676(5) 0.95003(10) 0.0250(3) Uani 1 1 d . .
C5 C 0.7896(2) 0.06533(6) 0.93319(10) 0.0257(3) Uani 1 1 d . .
C6 C 0.7487(3) 0.10038(6) 0.83597(10) 0.0288(3) Uani 1 1 d . .
C7 C 0.6586(3) 0.07684(6) 1.01652(10) 0.0290(3) Uani 1 1 d . .
H7 H 0.5346 0.1069 1.0057 0.035 Uiso 1 1 calc R U
C8 C 1.2892(2) -0.04524(6) 0.88988(10) 0.0297(3) Uani 1 1 d . .
H8 H 1.3785 -0.0541 0.8379 0.036 Uiso 1 1 calc R U
C9 C 1.1696(3) 0.02243(6) 0.67860(11) 0.0325(3) Uani 1 1 d . .
C10 C 1.1759(3) -0.04406(7) 0.63671(10) 0.0315(3) Uani 1 1 d . .
C11 C 1.3522(3) -0.05935(8) 0.57857(12) 0.0426(4) Uani 1 1 d . .
H11 H 1.4643 -0.0286 0.5683 0.051 Uiso 1 1 calc R U
C12 C 1.3618(4) -0.11962(9) 0.53624(14) 0.0530(5) Uani 1 1 d . .
H12 H 1.4803 -0.1296 0.4978 0.064 Uiso 1 1 calc R U
C13 C 1.1953(4) -0.16521(9) 0.55096(14) 0.0562(5) Uani 1 1 d . .
H13 H 1.2015 -0.2059 0.5221 0.067 Uiso 1 1 calc R U
C14 C 1.0198(4) -0.15093(8) 0.60820(14) 0.0515(4) Uani 1 1 d . .
H14 H 0.9078 -0.1819 0.6177 0.062 Uiso 1 1 calc R U
C15 C 1.0098(3) -0.09039(7) 0.65176(12) 0.0390(4) Uani 1 1 d . .
H15 H 0.8922 -0.0809 0.6909 0.047 Uiso 1 1 calc R U
C16 C 0.5664(3) 0.15334(6) 0.81229(11) 0.0315(3) Uani 1 1 d . .
C17 C 0.6080(3) 0.20533(6) 0.73712(11) 0.0318(3) Uani 1 1 d . .
C18 C 0.8281(3) 0.23734(7) 0.74986(13) 0.0408(4) Uani 1 1 d . .
H18 H 0.9602 0.2232 0.8000 0.049 Uiso 1 1 calc R U
C19 C 0.8490(3) 0.29061(8) 0.68697(16) 0.0506(4) Uani 1 1 d . .
H19 H 0.9934 0.3133 0.6972 0.061 Uiso 1 1 calc R U
C20 C 0.6556(4) 0.30983(8) 0.60937(16) 0.0543(5) Uani 1 1 d . .
H20 H 0.6707 0.3453 0.5672 0.065 Uiso 1 1 calc R U
C21 C 0.4401(3) 0.27675(8) 0.59411(14) 0.0485(4) Uani 1 1 d . .
H21 H 0.3122 0.2891 0.5402 0.058 Uiso 1 1 calc R U
C22 C 0.4136(3) 0.22517(7) 0.65883(12) 0.0382(3) Uani 1 1 d . .
H22 H 0.2665 0.2038 0.6501 0.046 Uiso 1 1 calc R U
O1 O 1.2575(2) 0.06664(5) 0.63781(9) 0.0525(3) Uani 1 1 d . .
O2 O 0.3874(2) 0.15638(5) 0.85195(9) 0.0463(3) Uani 1 1 d . .

loop_
_atom_site_aniso_label
_atom_site_aniso_U_11
_atom_site_aniso_U_22
_atom_site_aniso_U_33
_atom_site_aniso_U_23
_atom_site_aniso_U_13
_atom_site_aniso_U_12
C1 0.0400(8) 0.0272(6) 0.0277(6) 0.0043(5) 0.0066(6) 0.0037(5)
C2 0.0352(8) 0.0261(6) 0.0275(6) 0.0009(5) 0.0091(5) 0.0005(5)
C3 0.0300(7) 0.0225(6) 0.0278(6) -0.0005(5) 0.0064(5) 0.0001(5)
C4 0.0287(7) 0.0200(6) 0.0262(6) -0.0015(5) 0.0054(5) -0.0006(5)
C5 0.0286(7) 0.0207(6) 0.0271(6) -0.0006(5) 0.0039(5) -0.0001(5)
C6 0.0319(7) 0.0243(6) 0.0292(6) 0.0015(5) 0.0040(5) 0.0029(5)
C7 0.0304(7) 0.0247(6) 0.0321(7) -0.0012(5) 0.0063(5) 0.0052(5)
C8 0.0327(8) 0.0284(6) 0.0297(6) -0.0013(5) 0.0105(5) 0.0040(5)
C9 0.0373(8) 0.0330(7) 0.0284(7) 0.0039(5) 0.0094(6) 0.0021(6)
C10 0.0364(8) 0.0336(7) 0.0253(6) 0.0013(5) 0.0081(5) 0.0035(6)
C11 0.0462(10) 0.0480(9) 0.0376(8) 0.0015(7) 0.0180(7) 0.0032(7)
C12 0.0584(12) 0.0607(11) 0.0437(9) -0.0086(8) 0.0189(8) 0.0172(9)
C13 0.0746(14) 0.0430(9) 0.0483(10) -0.0141(8) 0.0060(9) 0.0129(9)
C14 0.0622(12) 0.0399(9) 0.0519(10) -0.0054(7) 0.0101(8) -0.0087(8)
C15 0.0419(9) 0.0402(8) 0.0377(8) -0.0033(6) 0.0145(7) -0.0019(6)
C16 0.0325(8) 0.0306(7) 0.0303(7) 0.0013(5) 0.0035(6) 0.0049(5)
C17 0.0362(8) 0.0254(6) 0.0349(7) 0.0027(5) 0.0097(6) 0.0088(5)
C18 0.0371(9) 0.0358(8) 0.0498(9) 0.0039(6) 0.0097(7) 0.0071(6)
C19 0.0465(10) 0.0371(8) 0.0735(12) 0.0063(8) 0.0248(9) 0.0015(7)
C20 0.0632(13) 0.0386(9) 0.0684(11) 0.0220(8) 0.0307(10) 0.0154(8)
C21 0.0515(11) 0.0451(9) 0.0493(9) 0.0185(7) 0.0113(8) 0.0183(8)
C22 0.0384(9) 0.0339(7) 0.0420(8) 0.0061(6) 0.0077(6) 0.0091(6)
O1 0.0780(9) 0.0378(6) 0.0502(7) 0.0053(5) 0.0336(6) -0.0079(6)
O2 0.0392(7) 0.0553(7) 0.0470(6) 0.0169(5) 0.0150(5) 0.0156(5)

loop_
_atom_type_symbol
_atom_type_description
_atom_type_scat_dispersion_real
_atom_type_scat_dispersion_imag
_atom_type_scat_source
C C 0.0033 0.0016 'International Tables Vol C Tables 4.2.6.8 and 6.1.1.4'
H H 0.0000 0.0000 'International Tables Vol C Tables 4.2.6.8 and 6.1.1.4'
O O 0.0106 0.0060 'International Tables Vol C Tables 4.2.6.8 and 6.1.1.4'

loop_
_geom_angle_atom_site_label_1
_geom_angle_atom_site_label_2
_geom_angle_atom_site_label_3
_geom_angle
_geom_angle_site_symmetry_1
_geom_angle_site_symmetry_3
C6 C1 C2 122.35(12) . .
C6 C1 H1 118.8 . .
C2 C1 H1 118.8 . .
C1 C2 C3 119.91(12) . .
C1 C2 C9 117.06(11) . .
C3 C2 C9 122.96(12) . .
C2 C3 C4 119.11(12) . .
C2 C3 C8 122.66(12) . .
C4 C3 C8 118.16(11) . .
C3 C4 C5 120.13(11) . .
C3 C4 C4 119.74(14) . 3_757
C5 C4 C4 120.13(14) . 3_757
C6 C5 C4 118.88(12) . .
C6 C5 C7 123.06(12) . .
C4 C5 C7 118.05(11) . .
C1 C6 C5 119.42(12) . .
C1 C6 C16 117.77(11) . .
C5 C6 C16 122.79(12) . .
C8 C7 C5 121.61(12) 3_757 .
C8 C7 H7 119.2 3_757 .
C5 C7 H7 119.2 . .
C7 C8 C3 122.19(12) 3_757 .
C7 C8 H8 118.9 3_757 .
C3 C8 H8 118.9 . .
O1 C9 C10 120.87(13) . .
O1 C9 C2 119.54(12) . .
C10 C9 C2 119.56(11) . .
C15 C10 C11 119.27(14) . .
C15 C10 C9 122.30(13) . .
C11 C10 C9 118.41(13) . .
C12 C11 C10 120.52(16) . .
C12 C11 H11 119.7 . .
C10 C11 H11 119.7 . .
C11 C12 C13 119.85(16) . .
C11 C12 H12 120.1 . .
C13 C12 H12 120.1 . .
C14 C13 C12 120.41(16) . .
C14 C13 H13 119.8 . .
C12 C13 H13 119.8 . .
C13 C14 C15 120.12(17) . .
C13 C14 H14 119.9 . .
C15 C14 H14 119.9 . .
C14 C15 C10 119.82(15) . .
C14 C15 H15 120.1 . .
C10 C15 H15 120.1 . .
O2 C16 C17 118.52(12) . .
O2 C16 C6 123.16(12) . .
C17 C16 C6 118.32(12) . .
C18 C17 C22 119.90(13) . .
C18 C17 C16 121.57(13) . .
C22 C17 C16 118.29(14) . .
C19 C18 C17 119.56(15) . .
C19 C18 H18 120.2 . .
C17 C18 H18 120.2 . .
C20 C19 C18 120.11(17) . .
C20 C19 H19 119.9 . .
C18 C19 H19 119.9 . .
C21 C20 C19 120.35(15) . .
C21 C20 H20 119.8 . .
C19 C20 H20 119.8 . .
C20 C21 C22 120.19(16) . .
C20 C21 H21 119.9 . .
C22 C21 H21 119.9 . .
C21 C22 C17 119.81(16) . .
C21 C22 H22 120.1 . .
C17 C22 H22 120.1 . .

loop_
_geom_bond_atom_site_label_1
_geom_bond_atom_site_label_2
_geom_bond_distance
_geom_bond_site_symmetry_2
C1 C6 1.3889(19) .
C1 C2 1.3892(19) .
C1 H1 0.9300 .
C2 C3 1.4088(18) .
C2 C9 1.5070(18) .
C3 C4 1.4266(18) .
C3 C8 1.4349(18) .
C4 C5 1.4329(17) .
C4 C4 1.436(2) 3_757
C5 C6 1.4215(17) .
C5 C7 1.4337(18) .
C6 C16 1.5009(18) .
C7 C8 1.3472(18) 3_757
C7 H7 0.9300 .
C8 C7 1.3472(18) 3_757
C8 H8 0.9300 .
C9 O1 1.2147(17) .
C9 C10 1.4921(19) .
C10 C15 1.388(2) .
C10 C11 1.394(2) .
C11 C12 1.376(2) .
C11 H11 0.9300 .
C12 C13 1.378(3) .
C12 H12 0.9300 .
C13 C14 1.378(3) .
C13 H13 0.9300 .
C14 C15 1.388(2) .
C14 H14 0.9300 .
C15 H15 0.9300 .
C16 O2 1.2205(18) .
C16 C17 1.4998(19) .
C17 C18 1.392(2) .
C17 C22 1.394(2) .
C18 C19 1.392(2) .
C18 H18 0.9300 .
C19 C20 1.381(3) .
C19 H19 0.9300 .
C20 C21 1.380(3) .
C20 H20 0.9300 .
C21 C22 1.385(2) .
C21 H21 0.9300 .
C22 H22 0.9300 .
